data_2228236
loop_
_publ_author_name
'Rademeyer, Melanie'
'Overbeek, Gerhard E.'
'Liles, David C.'

_publ_section_title
;
 Bis(4-aminobenzoic acid-\k<i>N</i>)dichloridozinc(II)
;
_journal_coeditor_code BT5408
_journal_issue 12
_journal_name_full 'Acta Crystallographica Section E'
_journal_page_first m1634
_journal_paper_doi 10.1107/S1600536810047902
_journal_volume 66
_journal_year 2010
_chemical_formula_iupac '[Zn Cl2 (C7 H7 N O2)2]'
_chemical_formula_moiety 'C14 H14 Cl2 N2 O4 Zn'
_chemical_formula_sum 'C14 H14 Cl2 N2 O4 Zn'
_chemical_formula_weight 410.56
_chemical_name_systematic
;
Bis(4-aminobenzoic acid-\k<i>N</i>)dichloridozinc(II)
;
_space_group_IT_number 15
_symmetry_cell_setting monoclinic
_symmetry_space_group_name_Hall '-C 2yc'
_symmetry_space_group_name_H-M 'C 1 2/c 1'
_atom_sites_solution_hydrogens geom
_atom_sites_solution_primary direct
_atom_sites_solution_secondary difmap
_audit_creation_method SHELXL-97
_cell_angle_alpha 90.00
_cell_angle_beta 97.0890(10)
_cell_angle_gamma 90.00
_cell_formula_units_Z 4
_cell_length_a 30.646(2)
_cell_length_b 4.7248(3)
_cell_length_c 11.6157(8)
_cell_measurement_reflns_used 3472
_cell_measurement_temperature 293(2)
_cell_measurement_theta_max 26.34
_cell_measurement_theta_min 2.68
_cell_volume 1669.05(19)
_computing_cell_refinement 'SAINT (Bruker, 2001)'
_computing_data_collection 'SMART (Bruker, 2001)'
_computing_data_reduction 'SAINT (Bruker, 2001)'
_computing_molecular_graphics
;ORTEP-3 for Windows (Farrugia, 1997) and
<i>Mercury</i> (Bruno <i>et al.</i>, 2002)
;
_computing_publication_material 'PLATON (Spek, 2009) and WinGX (Farrugia, 1999)'
_computing_structure_refinement 'SHELXL97 (Sheldrick, 2008)'
_computing_structure_solution 'SHELXS97 (Sheldrick, 2008)'
_diffrn_ambient_temperature 293(2)
_diffrn_detector_area_resol_mean 8.3
_diffrn_measured_fraction_theta_full 0.996
_diffrn_measured_fraction_theta_max 0.911
_diffrn_measurement_device_type 'Bruker P4'
_diffrn_measurement_method '\f and \w'
_diffrn_radiation_monochromator graphite
_diffrn_radiation_source 'fine-focus sealed tube'
_diffrn_radiation_type MoK\a
_diffrn_radiation_wavelength 0.71073
_diffrn_reflns_av_R_equivalents 0.0257
_diffrn_reflns_av_sigmaI/netI 0.0274
_diffrn_reflns_limit_h_max 31
_diffrn_reflns_limit_h_min -37
_diffrn_reflns_limit_k_max 5
_diffrn_reflns_limit_k_min -2
_diffrn_reflns_limit_l_max 14
_diffrn_reflns_limit_l_min -14
_diffrn_reflns_number 4246
_diffrn_reflns_theta_full 25.00
_diffrn_reflns_theta_max 26.51
_diffrn_reflns_theta_min 2.68
_exptl_absorpt_coefficient_mu 1.811
_exptl_absorpt_correction_T_max 0.881
_exptl_absorpt_correction_T_min 0.769
_exptl_absorpt_correction_type multi-scan
_exptl_absorpt_process_details '(SADABS; Bruker, 2001)'
_exptl_crystal_colour yellow
_exptl_crystal_density_diffrn 1.634
_exptl_crystal_density_method 'not measured'
_exptl_crystal_description needle
_exptl_crystal_F_000 832
_exptl_crystal_size_max 0.42
_exptl_crystal_size_mid 0.09
_exptl_crystal_size_min 0.07
_refine_diff_density_max 0.329
_refine_diff_density_min -0.233
_refine_ls_extinction_method none
_refine_ls_goodness_of_fit_ref 1.150
_refine_ls_hydrogen_treatment constr
_refine_ls_matrix_type full
_refine_ls_number_parameters 105
_refine_ls_number_reflns 1571
_refine_ls_number_restraints 0
_refine_ls_restrained_S_all 1.150
_refine_ls_R_factor_all 0.0310
_refine_ls_R_factor_gt 0.0291
_refine_ls_shift/su_max 0.001
_refine_ls_shift/su_mean 0.000
_refine_ls_structure_factor_coef Fsqd
_refine_ls_weighting_details 'calc w=1/[\s^2^(Fo^2^)+(0.0449P)^2^+0.8598P] where P=(Fo^2^+2Fc^2^)/3'
_refine_ls_weighting_scheme calc
_refine_ls_wR_factor_gt 0.0749
_refine_ls_wR_factor_ref 0.0770
_reflns_number_gt 1467
_reflns_number_total 1571
_reflns_threshold_expression I>2\s(I)
_cod_data_source_file bt5408.cif
_cod_data_source_block I
_cod_original_sg_symbol_H-M 'C 2/c'
_cod_database_code 2228236
_cod_database_fobs_code 2228236

loop_
_symmetry_equiv_pos_as_xyz
'x, y, z'
'-x, y, -z+1/2'
'x+1/2, y+1/2, z'
'-x+1/2, y+1/2, -z+1/2'
'-x, -y, -z'
'x, -y, z-1/2'
'-x+1/2, -y+1/2, -z'
'x+1/2, -y+1/2, z-1/2'

loop_
_atom_site_type_symbol
_atom_site_label
_atom_site_fract_x
_atom_site_fract_y
_atom_site_fract_z
_atom_site_U_iso_or_equiv
_atom_site_adp_type
_atom_site_calc_flag
_atom_site_refinement_flags
_atom_site_occupancy
_atom_site_disorder_assembly
_atom_site_disorder_group
O O1 0.70214(6) 0.6634(5) 1.04917(17) 0.0663(5) Uani d . 1 . .
O O2 0.73024(7) 0.5084(5) 0.8932(2) 0.0778(7) Uani d . 1 . .
H H1 0.7524 0.5979 0.9059 0.093 Uiso d . 1 . .
Zn Zn1 0.5000 0.05824(6) 0.7500 0.02934(14) Uani d S 1 . .
Cl Cl1 0.468360(16) 0.33410(10) 0.87344(4) 0.03776(16) Uani d . 1 . .
N N1 0.54928(5) -0.1758(3) 0.84134(14) 0.0318(3) Uani d . 1 . .
H H1A 0.5398 -0.2431 0.9064 0.038 Uiso calc R 1 . .
H H1B 0.5557 -0.3247 0.7981 0.038 Uiso calc R 1 . .
C C1 0.58845(6) -0.0093(4) 0.87199(17) 0.0309(4) Uani d . 1 . .
C C2 0.62214(7) -0.0150(5) 0.8037(2) 0.0439(5) Uani d . 1 . .
H H2 0.6203 -0.1328 0.7391 0.053 Uiso calc R 1 . .
C C3 0.65871(7) 0.1553(6) 0.8315(2) 0.0501(6) Uani d . 1 . .
H H3 0.6814 0.1521 0.7853 0.060 Uiso calc R 1 . .
C C4 0.66159(7) 0.3302(5) 0.92789(19) 0.0411(5) Uani d . 1 . .
C C5 0.62723(7) 0.3376(5) 0.99492(18) 0.0387(5) Uani d . 1 . .
H H5 0.6288 0.4565 1.0591 0.046 Uiso calc R 1 . .
C C6 0.59051(6) 0.1691(4) 0.96695(18) 0.0360(4) Uani d . 1 . .
H H6 0.5674 0.1758 1.0117 0.043 Uiso calc R 1 . .
C C7 0.70070(8) 0.5140(6) 0.9599(2) 0.0505(6) Uani d . 1 . .

loop_
_atom_site_aniso_label
_atom_site_aniso_U_11
_atom_site_aniso_U_22
_atom_site_aniso_U_33
_atom_site_aniso_U_12
_atom_site_aniso_U_13
_atom_site_aniso_U_23
O1 0.0514(10) 0.0825(14) 0.0654(12) -0.0282(10) 0.0087(9) -0.0222(11)
O2 0.0481(11) 0.1041(16) 0.0851(15) -0.0392(11) 0.0233(10) -0.0285(13)
Zn1 0.02820(19) 0.0287(2) 0.0304(2) 0.000 0.00094(13) 0.000
Cl1 0.0445(3) 0.0359(3) 0.0343(3) -0.0004(2) 0.0108(2) -0.00444(19)
N1 0.0320(8) 0.0267(8) 0.0351(8) -0.0014(6) -0.0016(6) 0.0025(6)
C1 0.0285(9) 0.0281(8) 0.0343(10) -0.0003(7) -0.0030(8) 0.0048(8)
C2 0.0378(11) 0.0516(12) 0.0424(12) -0.0025(10) 0.0047(9) -0.0115(10)
C3 0.0333(11) 0.0677(15) 0.0511(14) -0.0081(11) 0.0125(10) -0.0099(12)
C4 0.0310(10) 0.0460(12) 0.0450(12) -0.0077(9) -0.0001(9) 0.0007(10)
C5 0.0388(11) 0.0401(11) 0.0363(11) -0.0069(9) 0.0011(8) -0.0034(9)
C6 0.0338(10) 0.0382(11) 0.0365(10) -0.0041(8) 0.0064(8) 0.0000(8)
C7 0.0367(12) 0.0598(14) 0.0548(14) -0.0138(11) 0.0045(10) -0.0021(12)

loop_
_atom_type_symbol
_atom_type_description
_atom_type_scat_dispersion_real
_atom_type_scat_dispersion_imag
_atom_type_scat_source
C C 0.0033 0.0016 'International Tables Vol C Tables 4.2.6.8 and 6.1.1.4'
H H 0.0000 0.0000 'International Tables Vol C Tables 4.2.6.8 and 6.1.1.4'
Cl Cl 0.1484 0.1585 'International Tables Vol C Tables 4.2.6.8 and 6.1.1.4'
O O 0.0106 0.0060 'International Tables Vol C Tables 4.2.6.8 and 6.1.1.4'
Zn Zn 0.2839 1.4301 'International Tables Vol C Tables 4.2.6.8 and 6.1.1.4'
N N 0.0061 0.0033 'International Tables Vol C Tables 4.2.6.8 and 6.1.1.4'

loop_
_geom_angle_atom_site_label_1
_geom_angle_atom_site_label_2
_geom_angle_atom_site_label_3
_geom_angle_site_symmetry_1
_geom_angle_site_symmetry_3
_geom_angle
_geom_angle_publ_flag
C7 O2 H1 . . 122.00 ?
N1 Zn1 N1 2_656 . 114.98(9) ?
N1 Zn1 Cl1 2_656 . 107.10(5) ?
N1 Zn1 Cl1 . . 109.28(5) ?
N1 Zn1 Cl1 2_656 2_656 109.28(5) ?
N1 Zn1 Cl1 . 2_656 107.10(5) ?
Cl1 Zn1 Cl1 . 2_656 109.00(3) ?
C1 N1 Zn1 . . 111.68(11) ?
C1 N1 H1A . . 109.3 ?
Zn1 N1 H1A . . 109.3 ?
C1 N1 H1B . . 109.3 ?
Zn1 N1 H1B . . 109.3 ?
H1A N1 H1B . . 107.9 ?
C2 C1 C6 . . 120.48(19) ?
C2 C1 N1 . . 120.46(19) ?
C6 C1 N1 . . 118.94(18) ?
C1 C2 C3 . . 119.8(2) ?
C1 C2 H2 . . 120.1 ?
C3 C2 H2 . . 120.1 ?
C1 C6 C5 . . 119.57(19) ?
C1 C6 H6 . . 120.2 ?
C5 C6 H6 . . 120.2 ?
C6 C5 C4 . . 120.4(2) ?
C6 C5 H5 . . 119.8 ?
C4 C5 H5 . . 119.8 ?
O1 C7 O2 . . 124.5(2) ?
O1 C7 C4 . . 118.8(2) ?
O2 C7 C4 . . 116.7(2) ?
C5 C4 C3 . . 119.5(2) ?
C5 C4 C7 . . 119.3(2) ?
C3 C4 C7 . . 121.2(2) ?
C2 C3 C4 . . 120.3(2) ?
C2 C3 H3 . . 119.9 ?
C4 C3 H3 . . 119.9 ?

loop_
_geom_bond_atom_site_label_1
_geom_bond_atom_site_label_2
_geom_bond_site_symmetry_2
_geom_bond_distance
_geom_bond_publ_flag
O1 C7 . 1.250(3) ?
O2 C7 . 1.262(3) ?
O2 H1 . 0.80000 ?
Zn1 N1 2_656 2.0577(15) ?
Zn1 N1 . 2.0576(15) ?
Zn1 Cl1 . 2.2445(5) ?
Zn1 Cl1 2_656 2.2445(5) ?
N1 C1 . 1.443(2) ?
N1 H1A . 0.9000 ?
N1 H1B . 0.9000 ?
C1 C2 . 1.378(3) ?
C1 C6 . 1.383(3) ?
C2 C3 . 1.385(3) ?
C2 H2 . 0.9300 ?
C6 C5 . 1.384(3) ?
C6 H6 . 0.9300 ?
C5 C4 . 1.385(3) ?
C5 H5 . 0.9300 ?
C7 C4 . 1.490(3) ?
C4 C3 . 1.386(3) ?
C3 H3 . 0.9300 ?

loop_
_geom_hbond_atom_site_label_D
_geom_hbond_atom_site_label_H
_geom_hbond_atom_site_label_A
_geom_hbond_site_symmetry_A
_geom_hbond_distance_DH
_geom_hbond_distance_HA
_geom_hbond_distance_DA
_geom_hbond_angle_DHA
O2 H1 O1 7_667 0.80 1.82 2.609(3) 170
N1 H1A Cl1 5_657 0.90 2.64 3.5028(17) 162
N1 H1B Cl1 2_646 0.90 2.60 3.3978(17) 148

loop_
_geom_torsion_atom_site_label_1
_geom_torsion_atom_site_label_2
_geom_torsion_atom_site_label_3
_geom_torsion_atom_site_label_4
_geom_torsion_site_symmetry_1
_geom_torsion_site_symmetry_2
_geom_torsion_site_symmetry_3
_geom_torsion_site_symmetry_4
_geom_torsion
_geom_torsion_publ_flag
N1 Zn1 N1 C1 2_656 . . . 161.70(15) ?
Cl1 Zn1 N1 C1 . . . . -77.86(13) ?
Cl1 Zn1 N1 C1 2_656 . . . 40.08(14) ?
Zn1 N1 C1 C2 . . . . -95.8(2) ?
Zn1 N1 C1 C6 . . . . 80.33(19) ?
C6 C1 C2 C3 . . . . 1.2(3) ?
N1 C1 C2 C3 . . . . 177.2(2) ?
C2 C1 C6 C5 . . . . -1.6(3) ?
N1 C1 C6 C5 . . . . -177.72(18) ?
C1 C6 C5 C4 . . . . 0.6(3) ?
C6 C5 C4 C3 . . . . 0.8(3) ?
C6 C5 C4 C7 . . . . 179.9(2) ?
O1 C7 C4 C5 . . . . 2.5(4) ?
O2 C7 C4 C5 . . . . -177.1(3) ?
O1 C7 C4 C3 . . . . -178.4(3) ?
O2 C7 C4 C3 . . . . 2.0(4) ?
C1 C2 C3 C4 . . . . 0.2(4) ?
C5 C4 C3 C2 . . . . -1.2(4) ?
C7 C4 C3 C2 . . . . 179.7(2) ?
